data_2209240
loop_
_publ_author_name
'K. Anitha'
'S. Athimoolam'
'S. Natarajan'

_publ_section_title
;
 Thiaminium dipicrate
;
_journal_coeditor_code LH2041
_journal_issue 6
_journal_name_full 'Acta Crystallographica Section E'
_journal_page_first o2324
_journal_page_last o2326
_journal_paper_doi 10.1107/S160053680601720X
_journal_volume 62
_journal_year 2006
_chemical_formula_iupac 'C12 H18 N4 O S 2+, 2C6 H2 N3 O7 -'
_chemical_formula_moiety 'C12 H18 N4 O S 2+, 2C6 H2 N3 O7 -'
_chemical_formula_sum 'C24 H22 N10 O15 S'
_chemical_formula_weight 722.58
_chemical_name_common 'Thiaminium dipicrate'
_chemical_name_systematic
;
Thiaminium dipicrate
;
_space_group_IT_number 2
_symmetry_cell_setting triclinic
_symmetry_space_group_name_Hall '-P 1'
_symmetry_space_group_name_H-M 'P -1'
_atom_sites_solution_hydrogens geom
_atom_sites_solution_primary direct
_atom_sites_solution_secondary difmap
_audit_creation_method SHELXL-97
_cell_angle_alpha 69.35(4)
_cell_angle_beta 86.35(5)
_cell_angle_gamma 72.82(3)
_cell_formula_units_Z 2
_cell_length_a 8.269(3)
_cell_length_b 12.252(4)
_cell_length_c 16.641(3)
_cell_measurement_reflns_used 25
_cell_measurement_temperature 293(2)
_cell_measurement_theta_max 14.8
_cell_measurement_theta_min 10.4
_cell_volume 1505.7(9)
_computing_cell_refinement 'CAD-4 EXPRESS'
_computing_data_collection 'CAD-4 EXPRESS (Enraf--Nonius, 1994)'
_computing_data_reduction 'XCAD4 (Harms & Wocadlo, 1995)'
_computing_molecular_graphics SHELXTL/PC
_computing_publication_material SHELXTL/PC
_computing_structure_refinement SHELXTL/PC
_computing_structure_solution 'SHELXTL/PC (Bruker, 2000)'
_diffrn_ambient_temperature 293(2)
_diffrn_measured_fraction_theta_full 0.999
_diffrn_measured_fraction_theta_max 0.999
_diffrn_measurement_device_type 'Nonius MACH3 sealed-tube'
_diffrn_measurement_method \w--2\q
_diffrn_radiation_monochromator graphite
_diffrn_radiation_source 'fine-focus sealed tube'
_diffrn_radiation_type MoK\a
_diffrn_radiation_wavelength 0.71073
_diffrn_reflns_av_R_equivalents 0.02
_diffrn_reflns_av_sigmaI/netI 0.0586
_diffrn_reflns_limit_h_max 8
_diffrn_reflns_limit_h_min -1
_diffrn_reflns_limit_k_max 14
_diffrn_reflns_limit_k_min -14
_diffrn_reflns_limit_l_max 19
_diffrn_reflns_limit_l_min -19
_diffrn_reflns_number 6473
_diffrn_reflns_theta_full 25.0
_diffrn_reflns_theta_max 25
_diffrn_reflns_theta_min 2.58
_diffrn_standards_decay_% 0
_diffrn_standards_interval_time 60
_diffrn_standards_number 3
_exptl_absorpt_coefficient_mu 0.200
_exptl_absorpt_correction_T_max 0.960
_exptl_absorpt_correction_T_min 0.946
_exptl_absorpt_correction_type psi-scan
_exptl_absorpt_process_details '(North <i>et al.</i>,  1968)'
_exptl_crystal_colour yellow
_exptl_crystal_density_diffrn 1.594
_exptl_crystal_density_meas 1.59
_exptl_crystal_density_method 'flotation using a liquid mixture of bromoform and xylene'
_exptl_crystal_description needle
_exptl_crystal_F_000 744
_exptl_crystal_size_max 0.20
_exptl_crystal_size_mid 0.17
_exptl_crystal_size_min 0.15
_refine_diff_density_max 0.54
_refine_diff_density_min -0.29
_refine_ls_extinction_method none
_refine_ls_goodness_of_fit_ref 1.02
_refine_ls_hydrogen_treatment constr
_refine_ls_matrix_type full
_refine_ls_number_parameters 518
_refine_ls_number_reflns 5276
_refine_ls_number_restraints 5
_refine_ls_restrained_S_all 1.03
_refine_ls_R_factor_all 0.1634
_refine_ls_R_factor_gt 0.067
_refine_ls_shift/su_max 0.003
_refine_ls_shift/su_mean 0.000
_refine_ls_structure_factor_coef Fsqd
_refine_ls_weighting_details 'calc w=1/[\s^2^(Fo^2^)+(0.1133P)^2^+0.9209P] where P=(Fo^2^+2Fc^2^)/3'
_refine_ls_weighting_scheme calc
_refine_ls_wR_factor_gt 0.1827
_refine_ls_wR_factor_ref 0.240
_reflns_number_gt 2399
_reflns_number_total 5276
_reflns_threshold_expression I>2\s(I)
_cod_data_source_file lh2041.cif
_cod_data_source_block I
_cod_original_cell_volume 1505.6(9)
_cod_database_code 2209240

loop_
_symmetry_equiv_pos_as_xyz
'x, y, z'
'-x, -y, -z'

loop_
_atom_site_type_symbol
_atom_site_label
_atom_site_fract_x
_atom_site_fract_y
_atom_site_fract_z
_atom_site_U_iso_or_equiv
_atom_site_adp_type
_atom_site_calc_flag
_atom_site_refinement_flags
_atom_site_occupancy
_atom_site_disorder_assembly
_atom_site_disorder_group
C C11 0.4718(6) 0.2789(4) 0.9949(3) 0.0506(11) Uani d . 1 . .
C C12 0.6050(6) 0.3123(4) 0.9421(3) 0.0535(11) Uani d . 1 . .
C C13 0.5930(7) 0.4295(5) 0.8901(3) 0.0617(13) Uani d . 1 . .
H H13 0.6835 0.4461 0.8569 0.074 Uiso calc R 1 . .
C C14 0.4491(7) 0.5228(4) 0.8862(3) 0.0631(14) Uani d . 1 . .
C C15 0.3172(7) 0.4999(4) 0.9368(3) 0.0598(13) Uani d . 1 . .
H H15 0.2213 0.5634 0.9362 0.072 Uiso calc R 1 . .
C C16 0.3282(6) 0.3839(4) 0.9878(3) 0.0541(12) Uani d . 1 . .
N N11 0.7614(6) 0.2191(5) 0.9417(3) 0.0717(12) Uani d . 1 . .
N N12 0.4363(10) 0.6446(5) 0.8272(4) 0.0975(18) Uani d . 1 . .
N N13 0.1842(6) 0.3632(5) 1.0386(4) 0.0782(13) Uani d . 1 . .
O O11 0.4731(4) 0.1726(3) 1.0432(2) 0.0651(9) Uani d . 1 . .
O O12 0.7596(6) 0.1137(4) 0.9661(3) 0.1257(19) Uani d . 1 . .
O O13 0.8841(5) 0.2498(5) 0.9138(3) 0.1103(16) Uani d . 1 . .
O O14 0.5477(9) 0.6596(5) 0.7765(4) 0.154(3) Uani d . 1 . .
O O15 0.3122(8) 0.7277(4) 0.8310(3) 0.129(2) Uani d . 1 . .
O O16 0.1173(10) 0.4278(9) 1.0811(7) 0.111(3) Uani d P 0.65 . .
O O161 0.198(2) 0.351(2) 1.1126(12) 0.134(7) Uani d P 0.35 . .
O O17 0.1080(8) 0.3034(7) 1.0261(4) 0.163(3) Uani d . 1 . .
C C21 0.7765(6) 0.4738(5) 0.5052(3) 0.0691(15) Uani d . 1 . .
C C22 0.6985(6) 0.4239(5) 0.4565(3) 0.0685(14) Uani d . 1 . .
C C23 0.5852(6) 0.4936(5) 0.3889(3) 0.0707(15) Uani d . 1 . .
H H23 0.5379 0.4568 0.3602 0.085 Uiso calc R 1 . .
C C24 0.5403(6) 0.6200(5) 0.3630(3) 0.0675(15) Uani d . 1 . .
C C25 0.6079(6) 0.6758(5) 0.4047(3) 0.0708(15) Uani d . 1 . .
H H25 0.5782 0.7604 0.3867 0.085 Uiso calc R 1 . .
C C26 0.7200(6) 0.6052(5) 0.4733(3) 0.0687(14) Uani d . 1 . .
N N21 0.7391(9) 0.2910(5) 0.4802(4) 0.106(2) Uani d . 1 . .
N N22 0.4132(6) 0.6924(6) 0.2930(3) 0.0880(16) Uani d . 1 . .
N N23 0.7792(7) 0.6717(6) 0.5163(4) 0.0991(16) Uani d . 1 . .
O O21 0.8819(5) 0.4105(4) 0.5659(2) 0.0973(14) Uani d . 1 . .
O O22 0.8059(8) 0.2272(5) 0.5500(4) 0.153(2) Uani d . 1 . .
O O23 0.6506(17) 0.2455(10) 0.4424(8) 0.124(4) Uani d P 0.55 . .
O O231 0.775(2) 0.2640(14) 0.4225(13) 0.148(6) Uani d P 0.45 . .
O O24 0.3423(6) 0.6395(5) 0.2637(3) 0.1163(18) Uani d . 1 . .
O O25 0.3846(7) 0.8034(5) 0.2682(3) 0.134(2) Uani d . 1 . .
O O26 0.7734(8) 0.7784(5) 0.4744(4) 0.1342(19) Uani d . 1 . .
O O27 0.8380(8) 0.6208(5) 0.5891(3) 0.145(2) Uani d . 1 . .
N N1 -0.0408(5) 0.6618(3) 0.2815(2) 0.0536(10) Uani d . 1 . .
H H1 0.0289 0.6052 0.3212 0.064 Uiso calc R 1 . .
C C2 -0.1235(6) 0.6316(4) 0.2297(3) 0.0493(11) Uani d . 1 . .
C C3 -0.0845(7) 0.4997(4) 0.2418(3) 0.0717(15) Uani d . 1 . .
H H3B -0.1878 0.4811 0.2376 0.108 Uiso calc R 1 . .
H H3A -0.0299 0.4511 0.2975 0.108 Uiso calc R 1 . .
H H3C -0.0106 0.4822 0.1982 0.108 Uiso calc R 1 . .
N N3 -0.2338(5) 0.7143(3) 0.1700(2) 0.0523(9) Uani d . 1 . .
C C4 -0.2608(6) 0.8335(4) 0.1583(3) 0.0521(11) Uani d . 1 . .
N N4 -0.3703(5) 0.9128(3) 0.0954(3) 0.0785(14) Uani d . 1 . .
H H4A -0.4199 0.8876 0.0646 0.094 Uiso calc R 1 . .
H H4B -0.3920 0.9897 0.0853 0.094 Uiso calc R 1 . .
C C5 -0.1737(6) 0.8693(4) 0.2101(3) 0.0610(13) Uani d . 1 B .
C C6 -0.0648(6) 0.7790(4) 0.2724(3) 0.0642(14) Uani d . 1 . .
H H6 -0.0063 0.7981 0.3091 0.077 Uiso calc R 1 . .
C C7 -0.2106(9) 1.0025(5) 0.1960(5) 0.112(3) Uani d . 1 . .
H H7A -0.2921 1.0240 0.2365 0.134 Uiso calc PR 0.54 A 1
H H7B -0.2589 1.0510 0.1383 0.134 Uiso calc PR 0.54 A 1
H H7C -0.1827 1.0448 0.1381 0.134 Uiso d PR 0.46 A 2
H H7D -0.3311 1.0360 0.2012 0.134 Uiso d PR 0.46 A 2
N N81 -0.042(3) 1.0303(10) 0.2087(10) 0.084(6) Uani d P 0.54 B 1
C C91 -0.0251(16) 1.0448(8) 0.2891(8) 0.054(2) Uani d P 0.54 B 1
C C191 -0.150(3) 1.0251(19) 0.3582(11) 0.083(7) Uiso d P 0.54 B 1
H H19A -0.2427 1.0086 0.3377 0.125 Uiso calc PR 0.54 B 1
H H19B -0.1913 1.0970 0.3732 0.125 Uiso calc PR 0.54 B 1
H H19C -0.0952 0.9571 0.4079 0.125 Uiso calc PR 0.54 B 1
C C101 0.110(2) 1.0726(17) 0.2985(12) 0.053(6) Uiso d P 0.54 B 1
S S111 0.2275(5) 1.0886(3) 0.2078(2) 0.0975(10) Uani d P 0.54 B 1
C C121 0.073(3) 1.0549(18) 0.155(2) 0.078(5) Uani d P 0.54 B 1
H H12A 0.0764 1.0552 0.0988 0.093 Uiso calc PR 0.54 B 1
C C131 0.1618(13) 1.1037(13) 0.3725(9) 0.110(3) Uani d PD 0.54 B 1
H H13A 0.1341 1.1917 0.3553 0.132 Uiso calc PR 0.54 B 1
H H13B 0.0956 1.0758 0.4216 0.132 Uiso calc PR 0.54 B 1
C C141 0.3411(14) 1.0506(11) 0.3989(9) 0.099(4) Uani d PD 0.54 B 1
H H14A 0.3776 1.0959 0.4280 0.118 Uiso calc PR 0.54 B 1
H H14B 0.3651 0.9660 0.4365 0.118 Uiso calc PR 0.54 B 1
O O151 0.418(3) 1.061(4) 0.3216(12) 0.54(3) Uani d PD 0.54 B 1
N N82 -0.1140(18) 1.0269(9) 0.2576(10) 0.060(3) Uani d P 0.46 B 2
C C92 0.031(2) 1.0444(13) 0.2327(13) 0.062(4) Uani d P 0.46 B 2
C C192 0.130(4) 1.036(3) 0.157(2) 0.109(12) Uani d P 0.46 B 2
H H19D 0.0766 1.0035 0.1250 0.164 Uiso calc PR 0.46 B 2
H H19E 0.2428 0.9827 0.1758 0.164 Uiso calc PR 0.46 B 2
H H19F 0.1358 1.1154 0.1213 0.164 Uiso calc PR 0.46 B 2
C C102 0.111(4) 1.080(3) 0.2845(18) 0.082(11) Uiso d P 0.46 B 2
S S112 -0.0236(5) 1.0763(4) 0.3756(2) 0.0937(11) Uani d P 0.46 B 2
C C122 -0.166(2) 1.0405(19) 0.3300(13) 0.072(5) Uani d P 0.46 B 2
H H12B -0.2685 1.0315 0.3533 0.087 Uiso calc PR 0.46 B 2
C C132 0.2670(17) 1.1170(15) 0.2873(8) 0.110(3) Uani d PD 0.46 B 2
H H13C 0.2176 1.2040 0.2742 0.132 Uiso calc PR 0.46 B 2
H H13D 0.3174 1.1101 0.2344 0.132 Uiso calc PR 0.46 B 2
C C142 0.4283(18) 1.0933(14) 0.3419(10) 0.099(4) Uani d PD 0.46 B 2
H H14C 0.5309 1.0601 0.3162 0.118 Uiso calc PR 0.46 B 2
H H14D 0.4337 1.1671 0.3495 0.118 Uiso calc PR 0.46 B 2
O O152 0.401(5) 1.007(4) 0.4204(16) 0.54(3) Uani d PD 0.46 B 2
H H151 0.4587 1.1411 0.3194 0.050 Uiso d P 0.54 C 1
H H152 0.5373 0.9543 0.4237 0.050 Uiso d P 0.46 D 2

loop_
_atom_site_aniso_label
_atom_site_aniso_U_11
_atom_site_aniso_U_22
_atom_site_aniso_U_33
_atom_site_aniso_U_12
_atom_site_aniso_U_13
_atom_site_aniso_U_23
C11 0.056(3) 0.042(3) 0.052(3) -0.006(2) -0.012(2) -0.018(2)
C12 0.059(3) 0.048(3) 0.051(3) -0.007(2) -0.007(2) -0.019(2)
C13 0.073(3) 0.063(3) 0.054(3) -0.031(3) -0.005(2) -0.017(2)
C14 0.079(4) 0.041(3) 0.064(3) -0.016(3) -0.024(3) -0.010(2)
C15 0.069(3) 0.041(3) 0.066(3) -0.003(2) -0.021(3) -0.021(2)
C16 0.057(3) 0.051(3) 0.055(3) -0.009(2) -0.005(2) -0.023(2)
N11 0.069(3) 0.075(3) 0.058(3) -0.002(3) 0.002(2) -0.022(2)
N12 0.135(5) 0.055(3) 0.088(4) -0.036(4) -0.035(4) 0.005(3)
N13 0.068(3) 0.072(3) 0.090(4) -0.012(3) -0.001(3) -0.029(3)
O11 0.074(2) 0.0423(18) 0.067(2) -0.0082(16) -0.0055(17) -0.0107(16)
O12 0.120(4) 0.065(3) 0.150(4) 0.011(3) 0.050(3) -0.026(3)
O13 0.060(3) 0.132(4) 0.140(4) -0.026(3) 0.006(3) -0.049(3)
O14 0.179(6) 0.093(4) 0.152(5) -0.067(4) 0.000(4) 0.026(3)
O15 0.166(5) 0.042(2) 0.148(5) -0.005(3) -0.051(4) -0.007(3)
O16 0.074(6) 0.146(8) 0.115(7) 0.003(5) 0.015(5) -0.079(6)
O161 0.097(13) 0.20(2) 0.086(12) -0.009(12) 0.025(10) -0.053(13)
O17 0.132(5) 0.243(8) 0.179(6) -0.120(5) 0.064(4) -0.107(6)
C21 0.053(3) 0.080(4) 0.044(3) 0.004(3) 0.003(2) -0.005(3)
C22 0.059(3) 0.076(4) 0.053(3) 0.005(3) 0.005(3) -0.022(3)
C23 0.056(3) 0.092(4) 0.052(3) -0.002(3) 0.002(2) -0.028(3)
C24 0.049(3) 0.086(4) 0.039(2) 0.003(3) -0.003(2) -0.005(3)
C25 0.062(3) 0.071(3) 0.053(3) -0.003(3) 0.002(3) -0.005(3)
C26 0.057(3) 0.087(4) 0.052(3) -0.013(3) -0.006(3) -0.017(3)
N21 0.106(5) 0.083(4) 0.092(4) 0.018(4) 0.003(4) -0.024(4)
N22 0.063(3) 0.117(5) 0.050(3) 0.006(3) -0.007(2) -0.012(3)
N23 0.097(4) 0.102(4) 0.088(4) -0.027(4) -0.013(3) -0.020(3)
O21 0.085(3) 0.110(3) 0.055(2) 0.009(2) -0.026(2) -0.005(2)
O22 0.155(5) 0.086(3) 0.160(5) -0.009(3) -0.047(4) 0.012(4)
O23 0.163(11) 0.100(7) 0.124(8) -0.031(8) -0.018(8) -0.058(6)
O231 0.163(15) 0.104(10) 0.193(16) -0.029(10) 0.053(12) -0.086(10)
O24 0.091(3) 0.174(5) 0.070(3) -0.008(3) -0.025(2) -0.047(3)
O25 0.123(4) 0.112(4) 0.097(3) 0.010(3) -0.041(3) 0.016(3)
O26 0.160(5) 0.109(4) 0.137(4) -0.045(4) -0.017(4) -0.038(4)
O27 0.200(6) 0.152(5) 0.084(3) -0.058(4) -0.054(4) -0.024(3)
N1 0.051(2) 0.046(2) 0.050(2) 0.0017(17) -0.0120(18) -0.0118(17)
C2 0.053(3) 0.045(2) 0.040(2) -0.006(2) -0.005(2) -0.0092(19)
C3 0.100(4) 0.044(3) 0.062(3) -0.012(3) -0.011(3) -0.013(2)
N3 0.060(2) 0.044(2) 0.044(2) -0.0075(18) -0.0117(18) -0.0091(16)
C4 0.057(3) 0.045(3) 0.046(2) -0.007(2) -0.012(2) -0.010(2)
N4 0.102(3) 0.044(2) 0.080(3) -0.013(2) -0.053(3) -0.007(2)
C5 0.072(3) 0.043(3) 0.061(3) -0.005(2) -0.024(3) -0.015(2)
C6 0.068(3) 0.053(3) 0.068(3) -0.001(2) -0.030(3) -0.024(2)
C7 0.123(5) 0.056(3) 0.150(6) 0.005(3) -0.096(5) -0.037(4)
N81 0.140(15) 0.039(5) 0.059(10) 0.006(7) -0.051(12) -0.018(6)
C91 0.055(7) 0.046(5) 0.063(7) -0.010(4) -0.012(7) -0.022(5)
S111 0.100(2) 0.094(2) 0.088(2) -0.0327(19) 0.0315(19) -0.0207(17)
C121 0.079(16) 0.059(9) 0.059(10) 0.013(11) -0.007(12) -0.004(8)
C131 0.095(7) 0.154(9) 0.105(7) -0.047(7) -0.007(6) -0.062(7)
C141 0.102(9) 0.069(6) 0.124(10) -0.036(5) -0.047(7) -0.014(6)
O151 0.44(3) 0.52(5) 0.51(5) -0.20(3) -0.36(4) 0.10(4)
N82 0.081(10) 0.046(5) 0.049(8) -0.012(5) -0.029(7) -0.012(5)
C92 0.074(10) 0.059(8) 0.034(8) 0.002(7) -0.007(9) -0.012(6)
C192 0.09(2) 0.112(16) 0.049(10) 0.071(11) -0.027(12) -0.016(10)
S112 0.090(2) 0.136(3) 0.074(2) -0.036(2) -0.0007(18) -0.054(2)
C122 0.053(9) 0.104(12) 0.058(11) -0.026(7) -0.012(9) -0.021(9)
C132 0.095(7) 0.154(9) 0.105(7) -0.047(7) -0.007(6) -0.062(7)
C142 0.102(9) 0.069(6) 0.124(10) -0.036(5) -0.047(7) -0.014(6)
O152 0.44(3) 0.52(5) 0.51(5) -0.20(3) -0.36(4) 0.10(4)

loop_
_atom_type_symbol
_atom_type_description
_atom_type_scat_dispersion_real
_atom_type_scat_dispersion_imag
_atom_type_scat_source
C C 0.0033 0.0016 'International Tables Vol C Tables 4.2.6.8 and 6.1.1.4'
H H 0.0000 0.0000 'International Tables Vol C Tables 4.2.6.8 and 6.1.1.4'
N N 0.0061 0.0033 'International Tables Vol C Tables 4.2.6.8 and 6.1.1.4'
O O 0.0106 0.0060 'International Tables Vol C Tables 4.2.6.8 and 6.1.1.4'
S S 0.1246 0.1234 'International Tables Vol C Tables 4.2.6.8 and 6.1.1.4'

loop_
_geom_angle_atom_site_label_1
_geom_angle_atom_site_label_2
_geom_angle_atom_site_label_3
_geom_angle
_geom_angle_publ_flag
O11 C11 C12 126.5(4) y
O11 C11 C16 121.9(4) y
C12 C11 C16 111.6(4) y
C13 C12 C11 123.2(5) ?
C13 C12 N11 117.2(5) ?
C11 C12 N11 119.6(4) ?
C12 C13 C14 120.8(5) ?
C12 C13 H13 119.6 ?
C14 C13 H13 119.6 ?
C15 C14 C13 120.0(4) ?
C15 C14 N12 120.3(5) ?
C13 C14 N12 119.6(6) ?
C16 C15 C14 119.2(5) ?
C16 C15 H15 120.4 ?
C14 C15 H15 120.4 ?
C15 C16 C11 125.1(5) ?
C15 C16 N13 117.4(5) ?
C11 C16 N13 117.5(4) ?
O13 N11 O12 122.8(5) ?
O13 N11 C12 118.7(5) ?
O12 N11 C12 118.4(5) ?
O14 N12 O15 123.6(6) ?
O14 N12 C14 118.7(7) ?
O15 N12 C14 117.7(7) ?
O17 N13 O161 114.2(13) ?
O17 N13 O16 117.6(7) ?
O17 N13 C16 119.9(5) ?
O161 N13 C16 115.5(10) ?
O16 N13 C16 120.6(7) ?
O21 C21 C26 124.4(6) y
O21 C21 C22 123.8(5) y
C26 C21 C22 111.8(4) y
C23 C22 C21 123.6(5) ?
C23 C22 N21 116.7(6) ?
C21 C22 N21 119.7(5) ?
C22 C23 C24 119.8(6) ?
C22 C23 H23 120.1 ?
C24 C23 H23 120.1 ?
C25 C24 C23 120.9(5) ?
C25 C24 N22 120.4(6) ?
C23 C24 N22 118.6(6) ?
C24 C25 C26 119.0(5) ?
C24 C25 H25 120.5 ?
C26 C25 H25 120.5 ?
C25 C26 C21 124.8(5) ?
C25 C26 N23 115.3(5) ?
C21 C26 N23 119.8(5) ?
O231 N21 O22 121.1(12) ?
O22 N21 O23 117.8(8) ?
O231 N21 C22 110.5(10) ?
O22 N21 C22 118.3(7) ?
O23 N21 C22 119.3(7) ?
O24 N22 O25 124.6(5) ?
O24 N22 C24 118.5(6) ?
O25 N22 C24 116.9(6) ?
O27 N23 O26 122.5(7) ?
O27 N23 C26 120.0(6) ?
O26 N23 C26 117.4(5) ?
O231 O23 N21 53.2(11) ?
C2 N1 C6 121.2(4) y
C2 N1 H1 119.4 ?
C6 N1 H1 119.4 ?
N3 C2 N1 121.5(4) ?
N3 C2 C3 120.7(4) ?
N1 C2 C3 117.8(4) ?
C2 C3 H3B 109.5 ?
C2 C3 H3A 109.5 ?
H3B C3 H3A 109.5 ?
C2 C3 H3C 109.5 ?
H3B C3 H3C 109.5 ?
H3A C3 H3C 109.5 ?
C2 N3 C4 119.2(4) ?
N4 C4 N3 116.3(4) ?
N4 C4 C5 122.6(4) ?
N3 C4 C5 121.1(4) ?
C4 N4 H4A 120.0 ?
C4 N4 H4B 120.0 ?
H4A N4 H4B 120.0 ?
C6 C5 C4 116.8(4) ?
C6 C5 C7 123.9(4) ?
C4 C5 C7 119.2(4) ?
N1 C6 C5 120.2(4) ?
N1 C6 H6 119.9 ?
C5 C6 H6 119.9 ?
N82 C7 C5 113.5(5) ?
C5 C7 N81 109.6(6) ?
C5 C7 H7A 109.8 ?
N81 C7 H7A 109.8 ?
N82 C7 H7B 132.6 ?
C5 C7 H7B 109.8 ?
N81 C7 H7B 109.8 ?
H7A C7 H7B 108.2 ?
N82 C7 H7C 108.3 ?
C5 C7 H7C 109.3 ?
N81 C7 H7C 76.0 ?
H7A C7 H7C 135.3 ?
N82 C7 H7D 109.3 ?
C5 C7 H7D 108.6 ?
N81 C7 H7D 137.6 ?
H7B C7 H7D 73.1 ?
H7C C7 H7D 107.7 ?
C121 N81 C91 115(2) ?
C121 N81 C7 130.2(19) ?
C91 N81 C7 114.3(19) ?
C101 C91 N81 114.6(19) ?
C101 C91 C191 122.5(14) ?
N81 C91 C191 122.9(17) ?
C91 C191 H19A 109.5 ?
C91 C191 H19B 109.5 ?
H19A C191 H19B 109.5 ?
C91 C191 H19C 109.5 ?
H19A C191 H19C 109.5 ?
H19B C191 H19C 109.5 ?
C91 C101 C131 128.7(16) ?
C91 C101 S111 111.3(14) ?
C131 C101 S111 119.7(13) ?
C101 S111 C121 90.7(13) ?
N81 C121 S111 108(2) ?
N81 C121 H12A 126.0 ?
S111 C121 H12A 126.0 ?
C141 C131 C101 114.4(12) ?
C141 C131 H13A 108.7 ?
C101 C131 H13A 108.7 ?
C141 C131 H13B 108.7 ?
C101 C131 H13B 108.7 ?
H13A C131 H13B 107.6 ?
O151 C141 C131 102.5(15) ?
O151 C141 H14A 111.3 ?
C131 C141 H14A 111.3 ?
O151 C141 H14B 111.3 ?
C131 C141 H14B 111.3 ?
H14A C141 H14B 109.2 ?
C141 O151 H151 94(2) ?
C92 N82 C122 117(2) ?
C92 N82 C7 115.8(19) ?
C122 N82 C7 126.7(14) ?
N82 C92 C102 116(3) ?
N82 C92 C192 133(3) ?
C102 C92 C192 111(2) ?
C92 C192 H19D 109.5 ?
C92 C192 H19E 109.5 ?
H19D C192 H19E 109.5 ?
C92 C192 H19F 109.5 ?
H19D C192 H19F 109.5 ?
H19E C192 H19F 109.5 ?
C92 C102 C132 140(2) ?
C92 C102 S112 104.5(19) ?
C132 C102 S112 115.7(19) ?
C122 S112 C102 91.0(12) ?
N82 C122 S112 111.1(14) ?
N82 C122 H12B 124.5 ?
S112 C122 H12B 124.5 ?
C102 C132 C142 145.3(15) ?
C102 C132 H13C 100.5 ?
C142 C132 H13C 100.5 ?
C102 C132 H13D 100.5 ?
C142 C132 H13D 100.5 ?
H13C C132 H13D 104.3 ?
O152 C142 C132 101.1(7) ?
O152 C142 H14C 111.6 ?
C132 C142 H14C 111.6 ?
O152 C142 H14D 111.6 ?
C132 C142 H14D 111.6 ?
H14C C142 H14D 109.4 ?
O152 C142 H151 151(2) ?
C132 C142 H151 103.3(14) ?
H14C C142 H151 73.4 ?
C142 O152 H152 89(2) ?

loop_
_geom_bond_atom_site_label_1
_geom_bond_atom_site_label_2
_geom_bond_distance
_geom_bond_publ_flag
C11 O11 1.263(5) y
C11 C12 1.430(6) ?
C11 C16 1.445(6) ?
C12 C13 1.368(6) ?
C12 N11 1.451(6) ?
C13 C14 1.371(7) ?
C13 H13 0.9300 ?
C14 C15 1.369(7) ?
C14 N12 1.445(7) ?
C15 C16 1.354(6) ?
C15 H15 0.9300 ?
C16 N13 1.448(7) ?
N11 O13 1.196(5) ?
N11 O12 1.214(6) ?
N12 O14 1.219(8) ?
N12 O15 1.230(7) ?
N13 O17 1.173(7) ?
N13 O161 1.196(18) ?
N13 O16 1.233(9) ?
O16 O161 0.965(18) ?
C21 O21 1.242(6) y
C21 C26 1.441(7) ?
C21 C22 1.447(8) ?
C22 C23 1.362(7) ?
C22 N21 1.469(8) ?
C23 C24 1.390(7) ?
C23 H23 0.9300 ?
C24 C25 1.367(8) ?
C24 N22 1.459(6) ?
C25 C26 1.370(7) ?
C25 H25 0.9300 ?
C26 N23 1.453(8) ?
N21 O231 1.119(18) ?
N21 O22 1.205(7) ?
N21 O23 1.338(12) ?
N22 O24 1.218(7) ?
N22 O25 1.226(7) ?
N23 O27 1.206(6) ?
N23 O26 1.234(7) ?
O23 O231 1.125(16) ?
N1 C2 1.340(5) y
N1 C6 1.345(5) y
N1 H1 0.8600 ?
C2 N3 1.305(5) ?
C2 C3 1.492(6) ?
C3 H3B 0.9600 ?
C3 H3A 0.9600 ?
C3 H3C 0.9600 ?
N3 C4 1.354(5) ?
C4 N4 1.319(5) ?
C4 C5 1.410(6) ?
N4 H4A 0.8600 ?
N4 H4B 0.8600 ?
C5 C6 1.353(6) ?
C5 C7 1.502(7) ?
C6 H6 0.9300 ?
C7 N82 1.496(18) ?
C7 N81 1.57(2) ?
C7 H7A 0.9700 ?
C7 H7B 0.9700 ?
C7 H7C 0.9700 ?
C7 H7D 0.9700 ?
N81 C121 1.30(4) ?
N81 C91 1.432(16) ?
C91 C101 1.29(3) ?
C91 C191 1.50(2) ?
C191 H19A 0.9600 ?
C191 H19B 0.9600 ?
C191 H19C 0.9600 ?
C101 C131 1.53(2) ?
C101 S111 1.73(2) ?
S111 C121 1.81(3) ?
C121 H12A 0.9300 ?
C131 C141 1.458(9) ?
C131 H13A 0.9700 ?
C131 H13B 0.9700 ?
C141 O151 1.380(10) ?
C141 H14A 0.9700 ?
C141 H14B 0.9700 ?
O151 H151 1.12(4) ?
N82 C92 1.30(2) ?
N82 C122 1.30(3) ?
C92 C102 1.37(4) ?
C92 C192 1.48(4) ?
C192 H19D 0.9600 ?
C192 H19E 0.9600 ?
C192 H19F 0.9600 ?
C102 C132 1.50(3) ?
C102 S112 1.82(3) ?
S112 C122 1.675(17) ?
C122 H12B 0.9300 ?
C132 C142 1.557(9) ?
C132 H13C 0.9700 ?
C132 H13D 0.9700 ?
C142 O152 1.417(10) ?
C142 H14C 0.9700 ?
C142 H14D 0.9700 ?
C142 H151 0.682(14) ?
O152 H152 1.11(5) ?

loop_
_geom_hbond_atom_site_label_D
_geom_hbond_atom_site_label_H
_geom_hbond_atom_site_label_A
_geom_hbond_site_symmetry_A
_geom_hbond_distance_DH
_geom_hbond_distance_HA
_geom_hbond_distance_DA
_geom_hbond_angle_DHA
N4 H4B O12 1_464 0.86 2.55 3.062(7) 119.2
N4 H4B O11 1_464 0.86 2.07 2.885(5) 158.5
N4 H4A O11 2_566 0.86 2.28 3.102(5) 160.6
N1 H1 O27 2_666 0.86 2.57 3.348(7) 151.2
N1 H1 O21 2_666 0.86 1.99 2.667(5) 135.2
O151 H151 O14 2_676 1.12(4) 2.387(5) 3.33(4) 140.10(10)
O152 H152 O26 . 1.11(5) 2.369(6) 3.40(5) 154.40(10)
C6 H6 O21 2_666 0.93 2.62 2.993(6) 104.2
C3 H3A O27 2_666 0.96 2.29 3.205(7) 159.3
C3 H3C O16 1_554 0.96 2.37 3.307(10) 166.6
C121 H12A O12 2_666 0.93 2.65 3.33(3) 131.0
C122 H12B O151 1_455 0.93 2.58 3.39(3) 146.0

loop_
_geom_torsion_atom_site_label_1
_geom_torsion_atom_site_label_2
_geom_torsion_atom_site_label_3
_geom_torsion_atom_site_label_4
_geom_torsion
_geom_torsion_publ_flag
O11 C11 C12 C13 178.8(4) ?
C16 C11 C12 C13 -1.6(6) ?
O11 C11 C12 N11 -0.6(7) ?
C16 C11 C12 N11 179.0(4) ?
C11 C12 C13 C14 0.1(7) ?
N11 C12 C13 C14 179.5(4) ?
C12 C13 C14 C15 2.1(7) ?
C12 C13 C14 N12 -176.6(4) ?
C13 C14 C15 C16 -2.7(7) ?
N12 C14 C15 C16 176.1(4) ?
C14 C15 C16 C11 1.1(7) ?
C14 C15 C16 N13 -178.4(4) ?
O11 C11 C16 C15 -179.3(4) ?
C12 C11 C16 C15 1.0(6) ?
O11 C11 C16 N13 0.2(6) ?
C12 C11 C16 N13 -179.5(4) ?
C13 C12 N11 O13 17.4(7) y
C11 C12 N11 O13 -163.1(5) ?
C13 C12 N11 O12 -159.1(5) ?
C11 C12 N11 O12 20.4(7) y
C15 C14 N12 O14 -172.2(6) ?
C13 C14 N12 O14 6.6(8) y
C15 C14 N12 O15 7.7(7) y
C13 C14 N12 O15 -173.5(5) ?
C15 C16 N13 O17 116.2(7) ?
C11 C16 N13 O17 -63.3(7) y
C15 C16 N13 O161 -100.9(14) ?
C11 C16 N13 O161 79.6(14) ?
C15 C16 N13 O16 -47.7(9) y
C11 C16 N13 O16 132.8(8) ?
O17 N13 O16 O161 98.3(18) ?
C16 N13 O16 O161 -97.4(17) ?
O17 N13 O161 O16 -105.9(16) ?
C16 N13 O161 O16 109.1(13) ?
O21 C21 C22 C23 -178.8(5) ?
C26 C21 C22 C23 -0.2(7) ?
O21 C21 C22 N21 2.2(8) ?
C26 C21 C22 N21 -179.3(5) ?
C21 C22 C23 C24 0.7(8) ?
N21 C22 C23 C24 179.8(5) ?
C22 C23 C24 C25 -0.3(8) ?
C22 C23 C24 N22 -177.4(4) ?
C23 C24 C25 C26 -0.6(8) ?
N22 C24 C25 C26 176.4(4) ?
C24 C25 C26 C21 1.2(8) ?
C24 C25 C26 N23 -177.1(5) ?
O21 C21 C26 C25 177.8(5) ?
C22 C21 C26 C25 -0.7(7) ?
O21 C21 C26 N23 -4.0(8) ?
C22 C21 C26 N23 177.5(5) ?
C23 C22 N21 O231 51.2(15) ?
C21 C22 N21 O231 -129.7(14) ?
C23 C22 N21 O22 -163.0(6) ?
C21 C22 N21 O22 16.1(9) y
C23 C22 N21 O23 -7.70(10) y
C21 C22 N21 O23 171.30(10) ?
C25 C24 N22 O24 -172.0(5) ?
C23 C24 N22 O24 5.1(7) y
C25 C24 N22 O25 7.4(8) y
C23 C24 N22 O25 -175.5(5) ?
C25 C26 N23 O27 159.4(6) ?
C21 C26 N23 O27 -18.9(9) y
C25 C26 N23 O26 -23.7(8) y
C21 C26 N23 O26 157.9(6) ?
O22 N21 O23 O231 -109.7(15) ?
C22 N21 O23 O231 94.9(14) ?
O22 N21 O231 O23 103.4(15) ?
C22 N21 O231 O23 -111.9(11) ?
C6 N1 C2 N3 -1.9(7) ?
C6 N1 C2 C3 177.6(4) ?
N1 C2 N3 C4 2.3(7) ?
C3 C2 N3 C4 -177.1(4) ?
C2 N3 C4 N4 178.2(4) ?
C2 N3 C4 C5 -0.9(7) ?
N4 C4 C5 C6 180.0(5) ?
N3 C4 C5 C6 -1.0(7) ?
N4 C4 C5 C7 2.4(8) ?
N3 C4 C5 C7 -178.6(5) ?
C2 N1 C6 C5 -0.1(7) ?
C4 C5 C6 N1 1.5(8) ?
C7 C5 C6 N1 179.0(6) ?
C6 C5 C7 N82 0.4(11) ?
C4 C5 C7 N82 177.8(8) y
C6 C5 C7 N81 39.9(11) ?
C4 C5 C7 N81 -142.7(8) y
N82 C7 N81 C121 -171(2) ?
C5 C7 N81 C121 85.3(2) y
N82 C7 N81 C91 0.3(7) ?
C5 C7 N81 C91 -103.0(9) ?
C121 N81 C91 C101 -4.3(18) ?
C7 N81 C91 C101 -177.3(11) ?
C121 N81 C91 C191 177.7(15) ?
C7 N81 C91 C191 4.7(15) ?
N81 C91 C101 C131 175.1(15) ?
C191 C91 C101 C131 -7(3) ?
N81 C91 C101 S111 1.8(16) ?
C191 C91 C101 S111 179.8(12) ?
C91 C101 S111 C121 0.5(13) ?
C131 C101 S111 C121 -173.5(14) ?
C91 N81 C121 S111 4.4(16) ?
C7 N81 C121 S111 176.0(9) ?
C101 S111 C121 N81 -2.9(13) ?
C91 C101 C131 C141 139.0(16) ?
S111 C101 C131 C141 -48.1(2) y
C101 C131 C141 O151 38(2) y
C5 C7 N82 C92 91.2(10) ?
N81 C7 N82 C92 -0.5(11) ?
C5 C7 N82 C122 -93.8(2) y
N81 C7 N82 C122 175(2) ?
C122 N82 C92 C102 -2(2) ?
C7 N82 C92 C102 173.2(15) ?
C122 N82 C92 C192 179(2) ?
C7 N82 C92 C192 -6(2) ?
N82 C92 C102 C132 -176(3) ?
C192 C92 C102 C132 3(4) ?
N82 C92 C102 S112 4(2) ?
C192 C92 C102 S112 -176.9(15) ?
C92 C102 S112 C122 -3.7(17) ?
C132 C102 S112 C122 176.4(19) ?
C92 N82 C122 S112 -1.1(18) ?
C7 N82 C122 S112 -176.0(8) ?
C102 S112 C122 N82 2.8(16) ?
C92 C102 C132 C142 -128(3) ?
S112 C102 C132 C142 52(4) y
C102 C132 C142 O152 -6(4) y
